data_4324988
loop_
_publ_author_name
'Gui-Lin Zhuang'
'Wen-Xian Chen'
'Hai-Xia Zhao'
'Xiang-Jian Kong'
'La-Sheng Long'
'Rong-Bin Huang'
'Lan-Sun Zheng'

_publ_section_title
;
 Two Three-Dimensional 2p-3d-4f Heterometallic Frameworks Featuring a
 Ln6Cu24Na12 Cluster as a Node
;
_journal_name_full 'Inorganic Chemistry'
_journal_page_first 3843
_journal_page_last 3845
_journal_paper_doi 10.1021/ic200077r
_journal_volume 50
_journal_year 2011
_chemical_formula_sum 'C60 H288 Cl5 Cu24 Dy6 N25 Na12 O207'
_chemical_formula_weight 7626.24
_chemical_name_systematic
; 
 ? 
;
_space_group_IT_number 148
_symmetry_cell_setting trigonal
_symmetry_space_group_name_Hall '-R 3'
_symmetry_space_group_name_H-M 'R -3 :H'
_atom_sites_solution_hydrogens geom
_atom_sites_solution_primary direct
_atom_sites_solution_secondary difmap
_audit_creation_method SHELXL-97
_cell_angle_alpha 90.00
_cell_angle_beta 90.00
_cell_angle_gamma 120.00
_cell_formula_units_Z 3
_cell_length_a 29.4923(4)
_cell_length_b 29.4923(4)
_cell_length_c 36.1205(7)
_cell_measurement_temperature 173(2)
_cell_volume 27208.3(7)
_computing_cell_refinement 'CrysAlis RED'
_computing_data_collection 'CrysAlis CCD'
_computing_data_reduction 'CrysAlis RED'
_computing_molecular_graphics 'SHELXTL V.5.0 (Sheldrick, 1997)'
_computing_publication_material 'SHELXL-97 (Sheldrick, 1997)'
_computing_structure_refinement 'SHELXL-97 (Sheldrick, 1997)'
_computing_structure_solution 'SHELXS-97 (Sheldrick, 1990)'
_diffrn_ambient_temperature 173(2)
_diffrn_measured_fraction_theta_full 0.997
_diffrn_measured_fraction_theta_max 0.997
_diffrn_measurement_device_type 'CrysAlis CCD, Oxford Diffraction Ltd.'
_diffrn_measurement_method 'phi and omega scans'
_diffrn_radiation_monochromator graphite
_diffrn_radiation_source 'fine-focus sealed tube'
_diffrn_radiation_type MoK\a
_diffrn_radiation_wavelength 0.71073
_diffrn_reflns_av_R_equivalents 0.1482
_diffrn_reflns_av_sigmaI/netI 0.0878
_diffrn_reflns_limit_h_max 36
_diffrn_reflns_limit_h_min -36
_diffrn_reflns_limit_k_max 36
_diffrn_reflns_limit_k_min -36
_diffrn_reflns_limit_l_max 44
_diffrn_reflns_limit_l_min -44
_diffrn_reflns_number 83675
_diffrn_reflns_theta_full 25.98
_diffrn_reflns_theta_max 25.98
_diffrn_reflns_theta_min 2.76
_exptl_absorpt_coefficient_mu 2.730
_exptl_absorpt_correction_T_max 0.4947
_exptl_absorpt_correction_T_min 0.4081
_exptl_absorpt_correction_type multi-scan
_exptl_absorpt_process_details 'CrysAlis RED'
_exptl_crystal_colour blue
_exptl_crystal_density_diffrn 1.396
_exptl_crystal_description block
_exptl_crystal_F_000 11364
_exptl_crystal_size_max 0.40
_exptl_crystal_size_mid 0.30
_exptl_crystal_size_min 0.30
_refine_diff_density_max 2.235
_refine_diff_density_min -1.829
_refine_diff_density_rms 0.225
_refine_ls_extinction_coef 0.000261(11)
_refine_ls_extinction_expression Fc^*^=kFc[1+0.001xFc^2^\l^3^/sin(2\q)]^-1/4^
_refine_ls_extinction_method SHELXL
_refine_ls_goodness_of_fit_ref 1.014
_refine_ls_hydrogen_treatment constr
_refine_ls_matrix_type full
_refine_ls_number_parameters 466
_refine_ls_number_reflns 11856
_refine_ls_number_restraints 88
_refine_ls_restrained_S_all 1.013
_refine_ls_R_factor_all 0.1067
_refine_ls_R_factor_gt 0.0808
_refine_ls_shift/su_max 0.179
_refine_ls_shift/su_mean 0.019
_refine_ls_structure_factor_coef Fsqd
_refine_ls_weighting_details 'calc w=1/[\s^2^(Fo^2^)+(0.1380P)^2^+193.5099P] where P=(Fo^2^+2Fc^2^)/3'
_refine_ls_weighting_scheme calc
_refine_ls_wR_factor_gt 0.2155
_refine_ls_wR_factor_ref 0.2258
_reflns_number_gt 8366
_reflns_number_total 11856
_reflns_threshold_expression >2sigma(I)
_cod_data_source_file ic200077r_si_003.cif
_cod_data_source_block complex2
_cod_original_sg_symbol_H-M 'R -3'
_cod_database_code 4324988
_platon_complex2_details
;
SQUEEZE removed 5 disordered NO3-, 4 disordered Cl- and
48 disordered water molecules per formula unit. This valueis 
calculated based upon elemental analysis data.
;

loop_
_symmetry_equiv_pos_as_xyz
'x, y, z'
'-y, x-y, z'
'-x+y, -x, z'
'x+2/3, y+1/3, z+1/3'
'-y+2/3, x-y+1/3, z+1/3'
'-x+y+2/3, -x+1/3, z+1/3'
'x+1/3, y+2/3, z+2/3'
'-y+1/3, x-y+2/3, z+2/3'
'-x+y+1/3, -x+2/3, z+2/3'
'-x, -y, -z'
'y, -x+y, -z'
'x-y, x, -z'
'-x+2/3, -y+1/3, -z+1/3'
'y+2/3, -x+y+1/3, -z+1/3'
'x-y+2/3, x+1/3, -z+1/3'
'-x+1/3, -y+2/3, -z+2/3'
'y+1/3, -x+y+2/3, -z+2/3'
'x-y+1/3, x+2/3, -z+2/3'

loop_
_atom_site_label
_atom_site_type_symbol
_atom_site_fract_x
_atom_site_fract_y
_atom_site_fract_z
_atom_site_U_iso_or_equiv
_atom_site_adp_type
_atom_site_occupancy
_atom_site_symmetry_multiplicity
_atom_site_calc_flag
_atom_site_refinement_flags
_atom_site_disorder_assembly
_atom_site_disorder_group
Dy1 Dy 0.919589(9) 0.842954(8) 0.078476(7) 0.01877(6) Uani 1 1 d . . .
Cu1 Cu 0.83989(4) 0.79097(3) 0.15871(3) 0.0586(3) Uani 1 1 d . A .
Cu2 Cu 0.80438(4) 0.71830(4) 0.08595(3) 0.0583(3) Uani 1 1 d . A .
Cu3 Cu 1.03766(2) 0.96166(2) 0.075837(17) 0.01707(15) Uani 1 1 d . A .
Cu4 Cu 1.00001(2) 0.88575(2) 0.000355(16) 0.01679(15) Uani 1 1 d . . .
Na1 Na 0.91371(10) 0.71719(11) 0.08638(8) 0.0563(8) Uani 1 1 d . . .
Na2 Na 0.94977(12) 0.79068(10) 0.16055(8) 0.0566(9) Uani 1 1 d . . .
Cl1 Cl 1.0000 1.0000 0.0000 0.0569(13) Uani 1 6 d S . .
N1 N 0.8094(4) 0.8245(3) 0.18994(19) 0.111(4) Uani 1 1 d D . .
N2 N 0.7470(4) 0.6878(3) 0.0516(2) 0.141(4) Uani 1 1 d . . .
N3 N 0.7669(3) 0.8866(2) 0.05934(17) 0.352(13) Uani 1 1 d D . .
N4 N 1.0000 1.0000 0.1777(8) 0.156(11) Uani 1 3 d S . .
C1 C 0.7986(7) 0.7494(7) 0.2245(6) 0.0762(7) Uani 0.50 1 d PU A 1
C2 C 0.8088(13) 0.8028(8) 0.2268(4) 0.3220(7) Uani 0.50 1 d PDU A 1
H2A H 0.8430 0.8249 0.2390 0.386 Uiso 0.50 1 calc PR A 1
H2B H 0.7814 0.8036 0.2422 0.386 Uiso 0.50 1 calc PR A 1
O1 O 0.7817(6) 0.7220(6) 0.2503(5) 0.1008(7) Uani 0.50 1 d PU . 1
C1' C 0.7638(9) 0.7380(9) 0.2131(7) 0.0973(7) Uani 0.50 1 d PU A 2
C2' C 0.7813(16) 0.8001(16) 0.2163(13) 0.2169(7) Uani 0.50 1 d PU A 2
H2'A H 0.7498 0.8039 0.2166 0.260 Uiso 0.50 1 calc PR A 2
H2'B H 0.8006 0.8146 0.2398 0.260 Uiso 0.50 1 calc PR A 2
O1' O 0.7381(6) 0.6981(5) 0.2300(5) 0.145(5) Uani 0.50 1 d P . 2
C3 C 0.7926(15) 0.8885(16) 0.1713(13) 0.2137(7) Uani 0.50 1 d PU A 1
H3A H 0.7684 0.8820 0.1918 0.321 Uiso 0.50 1 calc PR A 1
H3B H 0.7736 0.8650 0.1507 0.321 Uiso 0.50 1 calc PR A 1
H3C H 0.8080 0.9249 0.1632 0.321 Uiso 0.50 1 calc PR A 1
C3' C 0.814(2) 0.9122(19) 0.1913(15) 0.2674(7) Uani 0.50 1 d PU A 2
H3'A H 0.7948 0.9014 0.2147 0.401 Uiso 0.50 1 calc PR A 2
H3'B H 0.7911 0.9118 0.1716 0.401 Uiso 0.50 1 calc PR A 2
H3'C H 0.8442 0.9477 0.1939 0.401 Uiso 0.50 1 calc PR A 2
C4 C 0.8312(5) 0.8794(5) 0.1828(4) 0.1066(6) Uani 1 1 d U A .
C5 C 0.8561(4) 0.8882(3) 0.1424(2) 0.074(3) Uani 1 1 d . . .
C6 C 0.7380(8) 0.6143(9) 0.0910(7) 0.0910(7) Uani 0.50 1 d PU B 1
C7 C 0.7198(13) 0.6260(13) 0.0511(10) 0.1643(7) Uani 0.50 1 d PU B 1
H7A H 0.7327 0.6137 0.0303 0.197 Uiso 0.50 1 calc PR B 1
H7B H 0.6812 0.6094 0.0494 0.197 Uiso 0.50 1 calc PR B 1
O5 O 0.7109(7) 0.5698(7) 0.1002(6) 0.1245(7) Uani 0.50 1 d PU . 1
O5' O 0.6920(5) 0.5846(6) 0.1152(4) 0.0921(7) Uani 0.50 1 d PU . 2
C6' C 0.7170(6) 0.6210(7) 0.0937(5) 0.0628(7) Uani 0.50 1 d PU B 2
C7' C 0.6994(8) 0.6479(8) 0.0718(7) 0.0907(7) Uani 0.50 1 d PU B 2
H7'A H 0.6846 0.6650 0.0874 0.109 Uiso 0.50 1 calc PR B 2
H7'B H 0.6722 0.6239 0.0542 0.109 Uiso 0.50 1 calc PR B 2
C8 C 0.7526(5) 0.7192(5) 0.0229(3) 0.160(7) Uani 1 1 d . B .
H8A H 0.7670 0.7033 0.0054 0.192 Uiso 1 1 calc R . .
C9 C 0.7125(5) 0.7179(7) -0.0031(4) 0.232(9) Uani 1 1 d . . .
H9A H 0.6826 0.6823 -0.0044 0.348 Uiso 1 1 calc R B .
H9B H 0.7280 0.7290 -0.0278 0.348 Uiso 1 1 calc R . .
H9C H 0.7008 0.7418 0.0058 0.348 Uiso 1 1 calc R . .
C10 C 0.8014(3) 0.7720(3) 0.0249(2) 0.055(2) Uani 1 1 d . . .
O2 O 0.8071(3) 0.7347(2) 0.19458(17) 0.077(2) Uani 1 1 d . . .
O3 O 0.86949(15) 0.85472(15) 0.12858(11) 0.0353(11) Uani 1 1 d . A .
O4 O 0.87200(15) 0.93421(14) 0.12819(12) 0.0341(11) Uani 1 1 d . . .
O6 O 0.7672(2) 0.6504(2) 0.11211(18) 0.069(2) Uani 1 1 d . . .
O7 O 0.83305(16) 0.77893(14) 0.05390(13) 0.0381(13) Uani 1 1 d . A .
O8 O 0.80901(14) 0.80549(16) 0.00056(12) 0.0344(11) Uani 1 1 d . B .
O9 O 0.8668(3) 0.7622(3) 0.1196(2) 0.109(3) Uani 1 1 d . . .
O10 O 0.92510(12) 0.84990(12) 0.01176(10) 0.0178(9) Uani 1 1 d . . .
O11 O 0.96725(11) 0.93523(12) 0.09601(9) 0.0173(8) Uani 1 1 d . . .
O12 O 1.00925(12) 0.89191(12) 0.05418(10) 0.0195(9) Uani 1 1 d . . .
O13 O 0.88297(12) 0.89292(12) 0.05315(10) 0.0183(8) Uani 1 1 d . . .
O14 O 0.7539(4) 0.8686(4) 0.02282(17) 0.154(4) Uani 1 1 d D . .
O15 O 0.7760(2) 0.8489(2) 0.0746(3) 0.132(3) Uani 1 1 d D . .
O16 O 0.7812(3) 0.9318(3) 0.0802(2) 0.157(5) Uani 1 1 d D . .
O17 O 0.9643(4) 0.9403(4) 0.1743(2) 0.173(4) Uani 1 1 d . . .
O1W O 1.0018(5) 0.7543(3) 0.1266(3) 0.198(6) Uani 1 1 d . . .
O2W O 0.9247(3) 0.8248(3) 0.19691(19) 0.124(4) Uani 1 1 d . . .
O3W O 0.8530(3) 0.6802(3) 0.0520(2) 0.108(3) Uani 1 1 d . . .
O4W O 0.9004(3) 0.7043(3) 0.1445(3) 0.127(3) Uani 1 1 d . . .
O5W O 0.94066(17) 0.77836(15) 0.05842(13) 0.0420(12) Uani 1 1 d . . .
O6W O 0.97609(18) 0.84970(16) 0.12850(12) 0.0421(13) Uani 1 1 d . . .
O7W O 0.7633(2) 0.7545(3) 0.1207(2) 0.099(2) Uani 1 1 d . . .

loop_
_atom_site_aniso_label
_atom_site_aniso_U_11
_atom_site_aniso_U_22
_atom_site_aniso_U_33
_atom_site_aniso_U_23
_atom_site_aniso_U_13
_atom_site_aniso_U_12
Dy1 0.02019(9) 0.01624(9) 0.01892(11) 0.00445(9) 0.00221(9) 0.00839(7)
Cu1 0.0808(5) 0.0482(4) 0.0548(5) 0.0173(4) 0.0302(4) 0.0381(3)
Cu2 0.0502(5) 0.0416(4) 0.0606(6) 0.0122(4) -0.0144(4) 0.0060(4)
Cu3 0.0139(2) 0.0159(2) 0.0200(3) -0.0004(2) 0.0021(2) 0.00640(18)
Cu4 0.0141(2) 0.0194(2) 0.0142(3) 0.0000(2) 0.0002(2) 0.00640(18)
Na1 0.0714(13) 0.0642(13) 0.0547(17) 0.0164(12) 0.0253(13) 0.0499(10)
Na2 0.0618(16) 0.0364(13) 0.0482(16) 0.0112(12) -0.0161(14) 0.0071(12)
Cl1 0.0562(16) 0.0562(16) 0.058(3) 0.000 0.000 0.0281(8)
N1 0.153(7) 0.063(4) 0.113(6) 0.057(4) 0.055(6) 0.051(4)
N2 0.136(7) 0.056(4) 0.116(5) 0.057(4) -0.080(5) -0.038(5)
N3 0.367(18) 0.062(6) 0.60(3) 0.078(12) 0.28(2) 0.089(9)
N4 0.092(8) 0.092(8) 0.28(3) 0.000 0.000 0.046(4)
C1 0.0765(8) 0.0763(8) 0.0761(8) 0.0001(6) 0.0003(6) 0.0383(5)
C2 0.3220(8) 0.3220(8) 0.3220(9) 0.0000(6) 0.0000(6) 0.1610(5)
O1 0.1010(8) 0.1007(8) 0.1009(8) 0.0001(6) 0.0002(6) 0.0505(5)
C1' 0.0974(8) 0.0973(8) 0.0974(8) 0.0000(6) 0.0002(6) 0.0488(5)
C2' 0.2169(8) 0.2168(8) 0.2169(9) 0.0000(6) 0.0001(6) 0.1085(5)
O1' 0.230(10) 0.114(7) 0.153(11) 0.093(7) 0.136(9) 0.132(6)
C3 0.2137(8) 0.2137(8) 0.2137(9) 0.0001(6) -0.0001(6) 0.1069(5)
C3' 0.2674(8) 0.2674(8) 0.2674(9) 0.0000(6) 0.0001(6) 0.1337(5)
C4 0.1068(8) 0.1065(8) 0.1067(8) 0.0001(6) 0.0006(6) 0.0534(5)
C5 0.146(6) 0.053(3) 0.036(4) 0.015(3) 0.030(4) 0.058(4)
C6 0.0911(8) 0.0909(8) 0.0911(8) 0.0000(6) 0.0001(6) 0.0456(5)
C7 0.1643(8) 0.1643(8) 0.1643(9) 0.0001(6) -0.0001(6) 0.0822(5)
O5 0.1247(8) 0.1245(8) 0.1245(8) 0.0001(6) 0.0000(6) 0.0624(5)
O5' 0.0920(8) 0.0919(8) 0.0918(8) 0.0005(6) -0.0004(6) 0.0456(5)
C6' 0.0628(8) 0.0626(8) 0.0627(8) 0.0005(6) 0.0000(6) 0.0311(5)
C7' 0.0905(8) 0.0906(8) 0.0907(8) 0.0002(6) -0.0002(6) 0.0452(5)
C8 0.148(10) 0.095(7) 0.095(7) 0.061(6) -0.058(7) -0.046(7)
C9 0.095(8) 0.222(15) 0.178(11) 0.109(10) -0.095(7) -0.072(9)
C10 0.051(4) 0.054(4) 0.043(4) 0.026(3) -0.010(3) 0.014(3)
O2 0.110(4) 0.046(3) 0.068(4) 0.029(3) 0.026(3) 0.034(3)
O3 0.0414(18) 0.0446(19) 0.027(2) 0.0176(16) 0.0100(17) 0.0264(14)
O4 0.0449(18) 0.0239(16) 0.037(2) 0.0073(15) 0.0224(17) 0.0198(13)
O6 0.051(3) 0.051(3) 0.080(4) 0.021(3) -0.010(3) 0.006(2)
O7 0.039(2) 0.0094(15) 0.057(3) 0.0041(17) 0.005(2) 0.0053(14)
O8 0.0208(16) 0.041(2) 0.033(2) 0.0128(17) -0.0079(16) 0.0097(14)
O9 0.112(5) 0.073(4) 0.128(6) 0.055(4) 0.056(4) 0.036(3)
O10 0.0153(13) 0.0113(13) 0.0230(18) 0.0010(13) -0.0003(13) 0.0039(11)
O11 0.0185(13) 0.0208(14) 0.0150(17) -0.0005(12) 0.0024(13) 0.0117(11)
O12 0.0189(14) 0.0125(14) 0.0210(18) 0.0041(13) 0.0006(14) 0.0032(11)
O13 0.0241(14) 0.0165(13) 0.0163(17) 0.0014(12) 0.0027(13) 0.0116(11)
O14 0.153(6) 0.134(7) 0.113(6) -0.014(5) 0.084(5) 0.025(6)
O15 0.068(3) 0.128(4) 0.234(9) 0.096(5) 0.035(4) 0.073(2)
O16 0.048(4) 0.217(10) 0.093(6) 0.035(6) 0.018(4) -0.017(5)
O17 0.302(9) 0.234(6) 0.050(4) -0.070(4) -0.026(5) 0.184(6)
O1W 0.250(12) 0.083(5) 0.207(10) 0.081(6) 0.066(10) 0.043(7)
O2W 0.112(6) 0.112(6) 0.055(4) 0.023(4) 0.013(4) -0.014(5)
O3W 0.141(5) 0.071(4) 0.094(5) 0.011(4) 0.064(4) 0.039(4)
O4W 0.187(5) 0.113(4) 0.129(7) 0.038(4) 0.005(5) 0.112(3)
O5W 0.067(2) 0.0333(17) 0.040(2) 0.0017(17) -0.001(2) 0.0353(15)
O6W 0.066(2) 0.0336(19) 0.025(2) 0.0033(17) -0.0109(19) 0.0231(17)
O7W 0.064(3) 0.122(4) 0.121(6) 0.060(4) 0.031(3) 0.053(3)

loop_
_atom_type_symbol
_atom_type_description
_atom_type_scat_dispersion_real
_atom_type_scat_dispersion_imag
_atom_type_scat_source
C C 0.0033 0.0016 'International Tables Vol C Tables 4.2.6.8 and 6.1.1.4'
H H 0.0000 0.0000 'International Tables Vol C Tables 4.2.6.8 and 6.1.1.4'
N N 0.0061 0.0033 'International Tables Vol C Tables 4.2.6.8 and 6.1.1.4'
O O 0.0106 0.0060 'International Tables Vol C Tables 4.2.6.8 and 6.1.1.4'
Cl Cl 0.1484 0.1585 'International Tables Vol C Tables 4.2.6.8 and 6.1.1.4'
Cu Cu 0.3201 1.2651 'International Tables Vol C Tables 4.2.6.8 and 6.1.1.4'
Dy Dy -0.1892 4.4098 'International Tables Vol C Tables 4.2.6.8 and 6.1.1.4'
Na Na 0.0362 0.0249 'International Tables Vol C Tables 4.2.6.8 and 6.1.1.4'

loop_
_geom_angle_atom_site_label_1
_geom_angle_atom_site_label_2
_geom_angle_atom_site_label_3
_geom_angle
_geom_angle_site_symmetry_1
_geom_angle_site_symmetry_3
O5W Dy1 O6W 81.25(16) . .
O5W Dy1 O13 138.49(14) . .
O6W Dy1 O13 138.01(14) . .
O5W Dy1 O10 74.48(14) . .
O6W Dy1 O10 136.87(14) . .
O13 Dy1 O10 66.42(12) . .
O5W Dy1 O11 137.08(13) . .
O6W Dy1 O11 73.92(13) . .
O13 Dy1 O11 66.40(11) . .
O10 Dy1 O11 100.80(11) . .
O5W Dy1 O12 74.21(13) . .
O6W Dy1 O12 73.81(13) . .
O13 Dy1 O12 100.69(11) . .
O10 Dy1 O12 65.59(11) . .
O11 Dy1 O12 65.58(11) . .
O5W Dy1 O7 82.09(15) . .
O6W Dy1 O7 138.33(14) . .
O13 Dy1 O7 73.80(13) . .
O10 Dy1 O7 72.85(13) . .
O11 Dy1 O7 138.39(14) . .
O12 Dy1 O7 136.18(14) . .
O5W Dy1 O3 138.26(14) . .
O6W Dy1 O3 82.86(15) . .
O13 Dy1 O3 73.05(13) . .
O10 Dy1 O3 137.62(14) . .
O11 Dy1 O3 72.81(12) . .
O12 Dy1 O3 136.37(12) . .
O7 Dy1 O3 84.73(14) . .
O5W Dy1 O9 73.4(2) . .
O6W Dy1 O9 73.4(2) . .
O13 Dy1 O9 122.7(2) . .
O10 Dy1 O9 129.75(19) . .
O11 Dy1 O9 128.9(2) . .
O12 Dy1 O9 136.6(2) . .
O7 Dy1 O9 65.3(2) . .
O3 Dy1 O9 65.1(2) . .
O5W Dy1 Cu4 106.17(11) . 11_565
O6W Dy1 Cu4 154.92(9) . 11_565
O13 Dy1 Cu4 33.05(8) . 11_565
O10 Dy1 Cu4 33.64(9) . 11_565
O11 Dy1 Cu4 85.25(8) . 11_565
O12 Dy1 Cu4 85.04(9) . 11_565
O7 Dy1 Cu4 66.72(10) . 11_565
O3 Dy1 Cu4 104.49(10) . 11_565
O9 Dy1 Cu4 131.56(19) . 11_565
O5W Dy1 Cu3 155.45(10) . 3_675
O6W Dy1 Cu3 105.39(11) . 3_675
O13 Dy1 Cu3 33.33(7) . 3_675
O10 Dy1 Cu3 85.38(8) . 3_675
O11 Dy1 Cu3 33.35(9) . 3_675
O12 Dy1 Cu3 84.85(9) . 3_675
O7 Dy1 Cu3 105.54(11) . 3_675
O3 Dy1 Cu3 66.27(10) . 3_675
O9 Dy1 Cu3 131.1(2) . 3_675
Cu4 Dy1 Cu3 58.442(16) 11_565 3_675
O5W Dy1 Cu4 69.09(10) . .
O6W Dy1 Cu4 105.12(11) . .
O13 Dy1 Cu4 84.43(8) . .
O10 Dy1 Cu4 32.73(7) . .
O11 Dy1 Cu4 84.16(8) . .
O12 Dy1 Cu4 32.99(8) . .
O7 Dy1 Cu4 104.03(11) . .
O3 Dy1 Cu4 152.64(10) . .
O9 Dy1 Cu4 142.2(2) . .
Cu4 Dy1 Cu4 58.015(13) 11_565 .
Cu3 Dy1 Cu4 86.373(16) 3_675 .
O2 Cu1 O3 169.8(3) . .
O2 Cu1 N1 83.7(3) . .
O3 Cu1 N1 86.2(2) . .
O2 Cu1 O9 104.0(3) . .
O3 Cu1 O9 86.2(2) . .
N1 Cu1 O9 169.8(3) . .
O2 Cu1 O7W 92.5(3) . .
O3 Cu1 O7W 88.9(2) . .
N1 Cu1 O7W 89.4(3) . .
O9 Cu1 O7W 83.7(3) . .
O2 Cu1 Na2 93.1(2) . .
O3 Cu1 Na2 92.72(14) . .
N1 Cu1 Na2 133.7(3) . .
O9 Cu1 Na2 53.5(3) . .
O7W Cu1 Na2 136.9(2) . .
N2 Cu2 O7 85.5(3) . .
N2 Cu2 O6 85.5(3) . .
O7 Cu2 O6 170.8(2) . .
N2 Cu2 O9 170.6(4) . .
O7 Cu2 O9 86.1(2) . .
O6 Cu2 O9 103.0(3) . .
N2 Cu2 O7W 91.3(4) . .
O7 Cu2 O7W 89.2(2) . .
O6 Cu2 O7W 93.1(3) . .
O9 Cu2 O7W 84.3(3) . .
N2 Cu2 Na1 130.3(4) . .
O7 Cu2 Na1 92.00(15) . .
O6 Cu2 Na1 92.2(2) . .
O9 Cu2 Na1 54.3(3) . .
O7W Cu2 Na1 138.34(18) . .
O11 Cu3 O12 177.85(15) 2_765 .
O11 Cu3 O11 94.22(18) 2_765 .
O12 Cu3 O11 85.33(14) . .
O11 Cu3 O13 85.24(14) 2_765 2_765
O12 Cu3 O13 95.09(15) . 2_765
O11 Cu3 O13 176.53(15) . 2_765
O11 Cu3 O4 89.99(15) 2_765 2_765
O12 Cu3 O4 92.14(16) . 2_765
O11 Cu3 O4 92.58(14) . 2_765
O13 Cu3 O4 90.85(13) 2_765 2_765
O11 Cu3 Dy1 43.37(9) 2_765 2_765
O12 Cu3 Dy1 137.16(10) . 2_765
O11 Cu3 Dy1 137.50(10) . 2_765
O13 Cu3 Dy1 42.25(11) 2_765 2_765
O4 Cu3 Dy1 86.08(11) 2_765 2_765
O11 Cu3 Dy1 136.71(9) 2_765 .
O12 Cu3 Dy1 42.97(10) . .
O11 Cu3 Dy1 42.54(10) . .
O13 Cu3 Dy1 138.04(11) 2_765 .
O4 Cu3 Dy1 90.13(11) 2_765 .
Dy1 Cu3 Dy1 176.20(2) 2_765 .
O13 Cu4 O10 94.60(16) 12_655 .
O13 Cu4 O12 176.71(15) 12_655 .
O10 Cu4 O12 84.74(14) . .
O13 Cu4 O10 84.62(16) 12_655 12_655
O10 Cu4 O10 177.03(16) . 12_655
O12 Cu4 O10 95.87(14) . 12_655
O13 Cu4 O8 91.38(13) 12_655 12_655
O10 Cu4 O8 93.73(16) . 12_655
O12 Cu4 O8 91.87(15) . 12_655
O10 Cu4 O8 89.16(14) 12_655 12_655
O13 Cu4 Dy1 42.19(11) 12_655 12_655
O10 Cu4 Dy1 136.66(11) . 12_655
O12 Cu4 Dy1 138.59(10) . 12_655
O10 Cu4 Dy1 42.82(10) 12_655 12_655
O8 Cu4 Dy1 85.88(11) 12_655 12_655
O13 Cu4 Dy1 136.46(12) 12_655 .
O10 Cu4 Dy1 41.88(10) . .
O12 Cu4 Dy1 43.04(9) . .
O10 Cu4 Dy1 138.90(11) 12_655 .
O8 Cu4 Dy1 90.71(11) 12_655 .
Dy1 Cu4 Dy1 176.23(2) 12_655 .
O5W Na1 O3W 91.3(3) . .
O5W Na1 O4W 131.1(3) . .
O3W Na1 O4W 118.7(3) . .
O5W Na1 O9 80.6(2) . .
O3W Na1 O9 90.3(3) . .
O4W Na1 O9 62.9(3) . .
O5W Na1 O1W 92.4(3) . .
O3W Na1 O1W 168.4(4) . .
O4W Na1 O1W 66.1(3) . .
O9 Na1 O1W 101.1(4) . .
O5W Na1 O1' 142.9(4) . 13_665
O3W Na1 O1' 98.8(4) . 13_665
O4W Na1 O1' 73.7(4) . 13_665
O9 Na1 O1' 134.4(4) . 13_665
O1W Na1 O1' 71.9(4) . 13_665
O5W Na1 O1 143.2(4) . 13_665
O3W Na1 O1 71.0(4) . 13_665
O4W Na1 O1 85.3(4) . 13_665
O9 Na1 O1 129.7(4) . 13_665
O1W Na1 O1 99.8(4) . 13_665
O1' Na1 O1 27.9(5) 13_665 13_665
O5W Na1 Cu2 86.14(19) . .
O3W Na1 Cu2 51.5(3) . .
O4W Na1 Cu2 84.9(3) . .
O9 Na1 Cu2 38.94(18) . .
O1W Na1 Cu2 139.7(3) . .
O1' Na1 Cu2 127.6(3) 13_665 .
O1 Na1 Cu2 105.2(3) 13_665 .
O5W Na1 Na2 87.85(17) . .
O3W Na1 Na2 141.0(3) . .
O4W Na1 Na2 44.1(2) . .
O9 Na1 Na2 51.1(2) . .
O1W Na1 Na2 50.1(3) . .
O1' Na1 Na2 105.1(4) 13_665 .
O1 Na1 Na2 126.3(4) 13_665 .
Cu2 Na1 Na2 89.59(10) . .
O5W Na1 Dy1 35.94(16) . .
O3W Na1 Dy1 94.6(3) . .
O4W Na1 Dy1 99.7(2) . .
O9 Na1 Dy1 44.92(15) . .
O1W Na1 Dy1 94.8(3) . .
O1' Na1 Dy1 166.6(4) 13_665 .
O1 Na1 Dy1 165.4(3) 13_665 .
Cu2 Na1 Dy1 61.95(6) . .
Na2 Na1 Dy1 63.56(8) . .
O6W Na2 O2W 91.4(3) . .
O6W Na2 O4W 127.3(3) . .
O2W Na2 O4W 122.3(3) . .
O6W Na2 O1W 92.1(3) . .
O2W Na2 O1W 164.6(4) . .
O4W Na2 O1W 66.2(3) . .
O6W Na2 O9 80.7(2) . .
O2W Na2 O9 90.6(3) . .
O4W Na2 O9 61.7(3) . .
O1W Na2 O9 104.7(4) . .
O6W Na2 O5' 143.8(3) . 13_665
O2W Na2 O5' 88.7(5) . 13_665
O4W Na2 O5' 81.5(4) . 13_665
O1W Na2 O5' 79.7(5) . 13_665
O9 Na2 O5' 135.5(3) . 13_665
O6W Na2 O5 141.6(4) . 13_665
O2W Na2 O5 67.6(5) . 13_665
O4W Na2 O5 90.9(4) . 13_665
O1W Na2 O5 101.1(6) . 13_665
O9 Na2 O5 128.9(4) . 13_665
O5' Na2 O5 21.4(5) 13_665 13_665
O6W Na2 Cu1 86.3(2) . .
O2W Na2 Cu1 52.7(3) . .
O4W Na2 Cu1 85.2(2) . .
O1W Na2 Cu1 142.5(3) . .
O9 Na2 Cu1 38.1(2) . .
O5' Na2 Cu1 121.1(3) 13_665 .
O5 Na2 Cu1 103.2(4) 13_665 .
O6W Na2 Na1 87.51(17) . .
O2W Na2 Na1 142.1(3) . .
O4W Na2 Na1 40.5(2) . .
O1W Na2 Na1 53.1(3) . .
O9 Na2 Na1 51.8(2) . .
O5' Na2 Na1 113.6(4) 13_665 .
O5 Na2 Na1 129.0(4) 13_665 .
Cu1 Na2 Na1 89.46(9) . .
O6W Na2 Dy1 36.28(14) . .
O2W Na2 Dy1 95.2(3) . .
O4W Na2 Dy1 96.3(2) . .
O1W Na2 Dy1 96.4(3) . .
O9 Na2 Dy1 44.71(15) . .
O5' Na2 Dy1 176.0(4) 13_665 .
O5 Na2 Dy1 162.5(5) 13_665 .
Cu1 Na2 Dy1 61.81(6) . .
Na1 Na2 Dy1 63.10(7) . .
C2' N1 C4 126(2) . .
C2' N1 C2 36(3) . .
C4 N1 C2 123.6(12) . .
C2' N1 Cu1 119(2) . .
C4 N1 Cu1 113.5(7) . .
C2 N1 Cu1 102.0(14) . .
C8 N2 C7' 131.5(14) . .
C8 N2 C7 126.9(16) . .
C7' N2 C7 50.5(16) . .
C8 N2 Cu2 113.6(7) . .
C7' N2 Cu2 108.3(10) . .
C7 N2 Cu2 111.5(15) . .
O15 N3 O16 117.6(7) . .
O15 N3 O14 101.3(8) . .
O16 N3 O14 139.7(8) . .
O17 N4 O17 119.4(3) 2_765 .
O17 N4 O17 119.4(3) 2_765 3_675
O17 N4 O17 119.4(3) . 3_675
O1 C1 O2 123(2) . .
O1 C1 C2 119(2) . .
O2 C1 C2 117.5(17) . .
C1 C2 N1 111.8(16) . .
C1 O1 Na1 121.5(15) . 13_665
O1' C1' O2 108(2) . .
O1' C1' C2' 139(3) . .
O2 C1' C2' 108(2) . .
N1 C2' C1' 110(4) . .
C1' O1' Na1 132.7(18) . 13_665
C3' C4 C3 43(3) . .
C3' C4 N1 131(2) . .
C3 C4 N1 109.2(18) . .
C3' C4 C5 114(3) . .
C3 C4 C5 93(2) . .
N1 C4 C5 105.0(10) . .
O4 C5 O3 122.8(7) . .
O4 C5 C4 115.2(8) . .
O3 C5 C4 120.4(8) . .
O5 C6 O6 125(2) . .
O5 C6 C7 112(2) . .
O6 C6 C7 121(2) . .
N2 C7 C6 102(2) . .
C6 O5 Na2 118.4(16) . 13_665
C6' O5' Na2 134.9(13) . 13_665
O5' C6' C7' 128.6(19) . .
O5' C6' O6 102.7(15) . .
C7' C6' O6 118.6(14) . .
C6' C7' N2 104.7(17) . .
N2 C8 C9 130.2(11) . .
N2 C8 C10 113.7(9) . .
C9 C8 C10 112.9(10) . .
O8 C10 O7 125.9(6) . .
O8 C10 C8 119.0(7) . .
O7 C10 C8 115.1(7) . .
C1 O2 C1' 41.6(13) . .
C1 O2 Cu1 112.7(10) . .
C1' O2 Cu1 108.7(11) . .
C5 O3 Cu1 110.4(4) . .
C5 O3 Dy1 143.1(4) . .
Cu1 O3 Dy1 106.4(2) . .
C5 O4 Cu3 121.7(5) . 3_675
C6 O6 C6' 30.7(14) . .
C6 O6 Cu2 111.8(12) . .
C6' O6 Cu2 105.7(8) . .
C10 O7 Cu2 112.1(3) . .
C10 O7 Dy1 140.4(4) . .
Cu2 O7 Dy1 107.5(2) . .
C10 O8 Cu4 120.8(4) . 11_565
Cu1 O9 Cu2 105.4(4) . .
Cu1 O9 Dy1 101.5(3) . .
Cu2 O9 Dy1 100.3(3) . .
Cu1 O9 Na2 88.3(3) . .
Cu2 O9 Na2 160.9(4) . .
Dy1 O9 Na2 89.6(2) . .
Cu1 O9 Na1 162.3(4) . .
Cu2 O9 Na1 86.8(3) . .
Dy1 O9 Na1 88.6(3) . .
Na2 O9 Na1 77.1(3) . .
Cu4 O10 Cu4 118.16(16) . 11_565
Cu4 O10 Dy1 105.39(14) . .
Cu4 O10 Dy1 103.54(15) 11_565 .
Cu3 O11 Cu3 118.55(17) 3_675 .
Cu3 O11 Dy1 103.28(12) 3_675 .
Cu3 O11 Dy1 104.62(15) . .
Cu3 O12 Cu4 117.48(17) . .
Cu3 O12 Dy1 104.17(16) . .
Cu4 O12 Dy1 103.96(13) . .
Cu4 O13 Cu3 119.32(16) 11_565 3_675
Cu4 O13 Dy1 104.76(16) 11_565 .
Cu3 O13 Dy1 104.43(14) 3_675 .
Na2 O1W Na1 76.8(4) . .
Na1 O4W Na2 95.3(3) . .
Na1 O5W Dy1 116.9(2) . .
Na2 O6W Dy1 115.7(2) . .
Cu2 O7W Cu1 85.7(2) . .

loop_
_geom_bond_atom_site_label_1
_geom_bond_atom_site_label_2
_geom_bond_distance
_geom_bond_site_symmetry_2
Dy1 O5W 2.392(5) .
Dy1 O6W 2.398(4) .
Dy1 O13 2.401(4) .
Dy1 O10 2.417(4) .
Dy1 O11 2.441(3) .
Dy1 O12 2.455(3) .
Dy1 O7 2.459(4) .
Dy1 O3 2.468(4) .
Dy1 O9 2.569(7) .
Dy1 Cu4 3.4577(6) 11_565
Dy1 Cu3 3.4590(5) 3_675
Dy1 Cu4 3.4910(6) .
Cu1 O2 1.940(5) .
Cu1 O3 1.960(4) .
Cu1 N1 1.987(10) .
Cu1 O9 2.005(9) .
Cu1 O7W 2.392(7) .
Cu1 Na2 3.246(4) .
Cu2 N2 1.920(9) .
Cu2 O7 1.934(4) .
Cu2 O6 1.976(5) .
Cu2 O9 2.040(8) .
Cu2 O7W 2.339(8) .
Cu2 Na1 3.241(3) .
Cu3 O11 1.954(4) 2_765
Cu3 O12 1.955(3) .
Cu3 O11 1.958(3) .
Cu3 O13 1.962(3) 2_765
Cu3 O4 2.312(4) 2_765
Cu3 Dy1 3.4590(5) 2_765
Cu4 O13 1.950(3) 12_655
Cu4 O10 1.958(3) .
Cu4 O12 1.959(4) .
Cu4 O10 1.970(4) 12_655
Cu4 O8 2.317(3) 12_655
Cu4 Dy1 3.4577(6) 12_655
Na1 O5W 1.863(5) .
Na1 O3W 1.997(8) .
Na1 O4W 2.135(10) .
Na1 O9 2.636(10) .
Na1 O1W 2.686(14) .
Na1 O1' 2.733(17) 13_665
Na1 O1 2.798(17) 13_665
Na1 Na2 3.271(4) .
Na2 O6W 1.903(5) .
Na2 O2W 2.006(11) .
Na2 O4W 2.288(8) .
Na2 O1W 2.580(16) .
Na2 O9 2.611(9) .
Na2 O5' 2.702(17) 13_665
Na2 O5 2.77(2) 13_665
N1 C2' 1.23(4) .
N1 C4 1.436(15) .
N1 C2 1.473(9) .
N2 C8 1.342(14) .
N2 C7' 1.50(2) .
N2 C7 1.58(3) .
N3 O15 1.380(8) .
N3 O16 1.400(7) .
N3 O14 1.402(7) .
N4 O17 1.540(10) 2_765
N4 O17 1.540(10) .
N4 O17 1.540(10) 3_675
C1 O1 1.17(2) .
C1 O2 1.24(2) .
C1 C2 1.45(3) .
O1 Na1 2.798(17) 13_665
C1' O1' 1.20(3) .
C1' O2 1.49(3) .
C1' C2' 1.64(5) .
O1' Na1 2.733(17) 13_665
C3 C4 1.36(5) .
C3' C4 1.33(6) .
C4 C5 1.595(16) .
C5 O4 1.300(9) .
C5 O3 1.329(11) .
C6 O5 1.19(3) .
C6 O6 1.24(2) .
C6 C7 1.63(4) .
O5 Na2 2.77(2) 13_665
O5' C6' 1.23(2) .
O5' Na2 2.702(17) 13_665
C6' C7' 1.39(3) .
C6' O6 1.450(17) .
C8 C9 1.50(2) .
C8 C10 1.504(12) .
C10 O8 1.255(8) .
C10 O7 1.349(9) .
O4 Cu3 2.312(4) 3_675
O8 Cu4 2.317(3) 11_565
O10 Cu4 1.970(4) 11_565
O11 Cu3 1.954(4) 3_675
O13 Cu4 1.950(3) 11_565
O13 Cu3 1.962(3) 3_675
